data_4127488
loop_
_publ_author_name
'Ai, Yong'
'Chen, Xiao-Gang'
'Shi, Ping-Ping'
'Tang, Yuan-Yuan'
'Li, Peng-Fei'
'Liao, Wei-Qiang'
'Xiong, Ren-Gen'

_publ_section_title
;
 Fluorine Substitution Induced High T<sub>c</sub> of Enantiomeric
 Perovskite Ferroelectrics: ( R) - and ( S)
 -3-(Fluoropyrrolidinium)MnCl<sub>3</sub>.
;
_journal_issue 10
_journal_name_full 'Journal of the American Chemical Society'
_journal_page_first 4474
_journal_page_last 4479
_journal_paper_doi 10.1021/jacs.9b00886
_journal_volume 141
_journal_year 2019
_chemical_absolute_configuration rm
_chemical_formula_moiety 'Cl3 Mn, C4 H9 F N'
_chemical_formula_sum 'C4 H9 Cl3 F Mn N'
_chemical_formula_weight 251.41
_space_group_crystal_system monoclinic
_space_group_IT_number 4
_space_group_name_Hall 'P 2yb'
_space_group_name_H-M_alt 'P 1 21 1'
_symmetry_space_group_name_Hall 'P 2yb'
_symmetry_space_group_name_H-M 'P 1 21 1'
_atom_sites_solution_hydrogens geom
_audit_creation_method SHELXL-2014/7
_cell_angle_alpha 90
_cell_angle_beta 112.474(8)
_cell_angle_gamma 90
_cell_formula_units_Z 2
_cell_length_a 7.6220(5)
_cell_length_b 6.4880(3)
_cell_length_c 9.5948(7)
_cell_measurement_reflns_used 2283
_cell_measurement_temperature 298(2)
_cell_measurement_theta_max 30.5490
_cell_measurement_theta_min 3.8980
_cell_volume 438.44(5)
_computing_structure_refinement 'SHELXL-2014/7 (Sheldrick, 2014)'
_diffrn_ambient_temperature 298(2)
_diffrn_measured_fraction_theta_full 0.999
_diffrn_measured_fraction_theta_max 0.800
_diffrn_measurement_device_type 'XtaLAB Synergy R, DW system, HyPix'
_diffrn_radiation_type MoK\a
_diffrn_radiation_wavelength 0.71073
_diffrn_reflns_av_R_equivalents 0.0110
_diffrn_reflns_av_unetI/netI 0.0162
_diffrn_reflns_Laue_measured_fraction_full 0.999
_diffrn_reflns_Laue_measured_fraction_max 0.800
_diffrn_reflns_limit_h_max 8
_diffrn_reflns_limit_h_min -10
_diffrn_reflns_limit_k_max 9
_diffrn_reflns_limit_k_min -6
_diffrn_reflns_limit_l_max 12
_diffrn_reflns_limit_l_min -13
_diffrn_reflns_number 2787
_diffrn_reflns_point_group_measured_fraction_full 0.999
_diffrn_reflns_point_group_measured_fraction_max 0.793
_diffrn_reflns_theta_full 25.242
_diffrn_reflns_theta_max 30.623
_diffrn_reflns_theta_min 2.892
_exptl_absorpt_coefficient_mu 2.361
_exptl_absorpt_correction_T_max 0.554
_exptl_absorpt_correction_T_min 0.497
_exptl_absorpt_correction_type multi-scan
_exptl_absorpt_process_details
;
CrysAlisPro 1.171.40.14e (Rigaku Oxford Diffraction, 2018)
Empirical absorption correction using spherical harmonics,
 implemented in SCALE3 ABSPACK scaling algorithm.
;
_exptl_crystal_colour red
_exptl_crystal_density_diffrn 1.904
_exptl_crystal_description needle
_exptl_crystal_F_000 250
_exptl_crystal_size_max 0.3
_exptl_crystal_size_mid 0.28
_exptl_crystal_size_min 0.25
_refine_diff_density_max 1.312
_refine_diff_density_min -0.665
_refine_diff_density_rms 0.127
_refine_ls_abs_structure_details
;
 Refined as an inversion twin.
;
_refine_ls_abs_structure_Flack 0.04(5)
_refine_ls_extinction_method none
_refine_ls_goodness_of_fit_ref 1.158
_refine_ls_hydrogen_treatment constr
_refine_ls_matrix_type full
_refine_ls_number_parameters 92
_refine_ls_number_reflns 1729
_refine_ls_number_restraints 1
_refine_ls_restrained_S_all 1.157
_refine_ls_R_factor_all 0.0457
_refine_ls_R_factor_gt 0.0440
_refine_ls_shift/su_max 0.001
_refine_ls_shift/su_mean 0.000
_refine_ls_structure_factor_coef Fsqd
_refine_ls_weighting_details 'w=1/[\s^2^(Fo^2^)+(0.0819P)^2^+0.3843P] where P=(Fo^2^+2Fc^2^)/3'
_refine_ls_weighting_scheme calc
_refine_ls_wR_factor_gt 0.1317
_refine_ls_wR_factor_ref 0.1344
_reflns_Friedel_coverage 0.838
_reflns_Friedel_fraction_full 1.000
_reflns_Friedel_fraction_max 0.785
_reflns_number_gt 1612
_reflns_number_total 2708
_reflns_threshold_expression 'I > 2\s(I)'
_cod_data_source_file ja9b00886_si_004.cif
_cod_data_source_block P21
_cod_depositor_comments
;
The following automatic conversions were performed:

'_exptl_absorpt_correction_type' value 'Multi-scan' changed to
'multi-scan' according to
/home/data/users/saulius/crontab/automatic-downloads/current/ACS/lib/dictionaries/cif_core.dic
dictionary named 'cif_core.dic' version 2.4.2 from 2011-04-26.

Automatic conversion script
Id: cif_fix_values 4973 2017-02-22 13:04:09Z antanas 
;
_cod_database_code 4127488
_shelx_shelxl_version_number 2014/7
_shelx_space_group_comment
;
The symmetry employed for this shelxl refinement is uniquely defined
by the following loop, which should always be used as a source of
symmetry information in preference to the above space-group names.
They are only intended as comments.
;

loop_
_space_group_symop_operation_xyz
'x, y, z'
'-x, y+1/2, -z'

loop_
_atom_site_label
_atom_site_type_symbol
_atom_site_fract_x
_atom_site_fract_y
_atom_site_fract_z
_atom_site_U_iso_or_equiv
_atom_site_adp_type
_atom_site_occupancy
_atom_site_site_symmetry_order
_atom_site_calc_flag
_atom_site_refinement_flags_posn
_atom_site_refinement_flags_adp
Mn1 Mn 0.00103(10) -0.00109(11) 1.00280(7) 0.03311(9) Uani 1 1 d . .
Cl1 Cl 0.16442(9) 0.2453(2) 0.88597(7) 0.04797(15) Uani 1 1 d . .
Cl2 Cl 0.12187(11) 0.2532(2) 1.22418(7) 0.04741(19) Uani 1 1 d . .
Cl3 Cl -0.27971(9) 0.2472(2) 0.90996(9) 0.04784(19) Uani 1 1 d . .
C1 C 0.3293(9) 0.9721(8) 0.6393(6) 0.0754(17) Uani 1 1 d . .
H1A H 0.4231 1.0707 0.6356 0.091 Uiso 1 1 calc R U
H1B H 0.2171 1.0466 0.6351 0.091 Uiso 1 1 calc R U
C2 C 0.2818(9) 0.8275(10) 0.5141(6) 0.0796(18) Uani 1 1 d . .
H2 H 0.1708 0.8745 0.4276 0.096 Uiso 1 1 calc R U
C3 C 0.2433(11) 0.6275(11) 0.5726(7) 0.105(2) Uani 1 1 d . .
H3A H 0.2743 0.5126 0.5215 0.126 Uiso 1 1 calc R U
H3B H 0.1111 0.6172 0.5599 0.126 Uiso 1 1 calc R U
C4 C 0.3706(8) 0.6318(9) 0.7364(7) 0.0964(19) Uani 1 1 d . .
H4A H 0.3098 0.5666 0.7971 0.116 Uiso 1 1 calc R U
H4B H 0.4893 0.5613 0.7533 0.116 Uiso 1 1 calc R U
F1 F 0.4253(7) 0.7994(12) 0.4769(4) 0.164(3) Uani 1 1 d . .
N1 N 0.4036(6) 0.8523(9) 0.7734(4) 0.0718(14) Uani 1 1 d . .
H1C H 0.3474 0.8884 0.8358 0.086 Uiso 1 1 calc R U
H1D H 0.5275 0.8757 0.8196 0.086 Uiso 1 1 calc R U

loop_
_atom_site_aniso_label
_atom_site_aniso_U_11
_atom_site_aniso_U_22
_atom_site_aniso_U_33
_atom_site_aniso_U_23
_atom_site_aniso_U_13
_atom_site_aniso_U_12
Mn1 0.03491(14) 0.01928(16) 0.04694(17) 0.00095(13) 0.01767(12) -0.00003(12)
Cl1 0.0649(3) 0.0280(3) 0.0703(3) 0.0000(5) 0.04742(18) -0.0014(5)
Cl2 0.0652(4) 0.0310(3) 0.0394(3) 0.0005(5) 0.0125(3) 0.0018(6)
Cl3 0.0326(2) 0.0292(3) 0.0719(4) 0.0041(6) 0.0090(3) 0.0005(5)
C1 0.099(3) 0.046(3) 0.082(3) 0.010(2) 0.036(2) 0.006(2)
C2 0.091(3) 0.095(4) 0.0481(19) 0.004(2) 0.0208(18) 0.016(3)
C3 0.138(4) 0.070(3) 0.118(3) -0.049(3) 0.061(3) -0.026(3)
C4 0.087(3) 0.064(3) 0.134(3) 0.061(2) 0.037(3) 0.005(3)
F1 0.150(2) 0.253(9) 0.117(2) 0.011(4) 0.0814(15) 0.008(4)
N1 0.0616(19) 0.100(3) 0.0452(16) -0.0038(18) 0.0110(14) -0.019(2)

loop_
_atom_type_symbol
_atom_type_description
_atom_type_scat_dispersion_real
_atom_type_scat_dispersion_imag
_atom_type_scat_source
C C 0.0033 0.0016 'International Tables Vol C Tables 4.2.6.8 and 6.1.1.4'
H H 0.0000 0.0000 'International Tables Vol C Tables 4.2.6.8 and 6.1.1.4'
N N 0.0061 0.0033 'International Tables Vol C Tables 4.2.6.8 and 6.1.1.4'
F F 0.0171 0.0103 'International Tables Vol C Tables 4.2.6.8 and 6.1.1.4'
Cl Cl 0.1484 0.1585 'International Tables Vol C Tables 4.2.6.8 and 6.1.1.4'
Mn Mn 0.3368 0.7283 'International Tables Vol C Tables 4.2.6.8 and 6.1.1.4'

loop_
_geom_angle_atom_site_label_1
_geom_angle_atom_site_label_2
_geom_angle_atom_site_label_3
_geom_angle
_geom_angle_site_symmetry_1
_geom_angle_site_symmetry_3
Cl1 Mn1 Cl1 178.46(5) . 2_547
Cl1 Mn1 Cl3 86.31(4) . .
Cl1 Mn1 Cl3 94.06(4) 2_547 .
Cl1 Mn1 Cl3 93.47(4) . 2_547
Cl1 Mn1 Cl3 86.12(4) 2_547 2_547
Cl3 Mn1 Cl3 178.77(4) . 2_547
Cl1 Mn1 Cl2 83.05(4) . .
Cl1 Mn1 Cl2 98.47(4) 2_547 .
Cl3 Mn1 Cl2 82.58(4) . .
Cl3 Mn1 Cl2 98.60(4) 2_547 .
Cl1 Mn1 Cl2 95.62(4) . 2_547
Cl1 Mn1 Cl2 82.86(4) 2_547 2_547
Cl3 Mn1 Cl2 96.34(4) . 2_547
Cl3 Mn1 Cl2 82.48(4) 2_547 2_547
Cl2 Mn1 Cl2 178.33(6) . 2_547
Mn1 Cl1 Mn1 79.41(2) . 2_557
Mn1 Cl2 Mn1 78.353(19) . 2_557
Mn1 Cl3 Mn1 78.920(19) . 2_557
N1 C1 C2 106.4(4) . .
F1 C2 C1 110.5(6) . .
F1 C2 C3 107.0(6) . .
C1 C2 C3 105.8(5) . .
C2 C3 C4 103.8(5) . .
N1 C4 C3 104.7(5) . .
C1 N1 C4 109.9(4) . .

loop_
_geom_bond_atom_site_label_1
_geom_bond_atom_site_label_2
_geom_bond_distance
_geom_bond_site_symmetry_2
Mn1 Cl1 2.5358(13) .
Mn1 Cl1 2.5428(13) 2_547
Mn1 Cl3 2.5514(13) .
Mn1 Cl3 2.5535(13) 2_547
Mn1 Cl2 2.5665(13) .
Mn1 Cl2 2.5693(13) 2_547
Cl1 Mn1 2.5427(13) 2_557
Cl2 Mn1 2.5694(13) 2_557
Cl3 Mn1 2.5535(13) 2_557
C1 N1 1.423(7) .
C1 C2 1.457(8) .
C2 F1 1.287(9) .
C2 C3 1.487(10) .
C3 C4 1.499(8) .
C4 N1 1.472(8) .

loop_
_geom_torsion_atom_site_label_1
_geom_torsion_atom_site_label_2
_geom_torsion_atom_site_label_3
_geom_torsion_atom_site_label_4
_geom_torsion
N1 C1 C2 F1 -89.2(7)
N1 C1 C2 C3 26.3(7)
F1 C2 C3 C4 86.6(6)
C1 C2 C3 C4 -31.3(7)
C2 C3 C4 N1 24.2(7)
C2 C1 N1 C4 -10.7(7)
C3 C4 N1 C1 -8.8(8)
